data_7104920
loop_
_publ_author_name
'Mehta, Goverdhan'
'Sen, Saikat'

_publ_section_title
;
 Towards a temperature-guided molecular switch: an unusual reversible
 low-temperature polymorphic phase transition in a conformationally
 locked environment.
;
_journal_issue 40
_journal_name_full 'Chemical communications (Cambridge, England)'
_journal_page_first 5981
_journal_page_last 5983
_journal_paper_doi 10.1039/b905651c
_journal_year 2009
_chemical_compound_source 'see text'
_chemical_formula_iupac 'C18 H26 O10'
_chemical_formula_moiety 'C18 H26 O10'
_chemical_formula_structural 'C18 H26 O10'
_chemical_formula_sum 'C18 H26 O10'
_chemical_formula_weight 402.39
_chemical_name_systematic
;
(all trans)-3,6,7-tri(acetyloxy)-4a,8a-dihydroxyperhydro-2-naphthalenyl acetate
;
_space_group_IT_number 15
_symmetry_cell_setting monoclinic
_symmetry_Int_Tables_number 15
_symmetry_space_group_name_Hall '-C 2yc'
_symmetry_space_group_name_H-M 'C 1 2/c 1'
_atom_sites_solution_hydrogens geom
_atom_sites_solution_primary direct
_atom_sites_solution_secondary difmap
_audit_creation_date 'Mar 02 19:52:37 2009'
_audit_creation_method 'PLATON <TABLE ACC> option'
_cell_angle_alpha 90
_cell_angle_beta 91.130(4)
_cell_angle_gamma 90
_cell_formula_units_Z 4
_cell_length_a 19.991(5)
_cell_length_b 6.0024(15)
_cell_length_c 16.225(4)
_cell_measurement_reflns_used 815
_cell_measurement_temperature 291(2)
_cell_measurement_theta_max 23.69
_cell_measurement_theta_min 3.20
_cell_volume 1946.6(8)
_computing_cell_refinement 'SMART (Bruker, 1998)'
_computing_data_collection 'SMART (Bruker, 1998)'
_computing_data_reduction 'SAINT (Bruker, 1998)'
_computing_molecular_graphics 'Ortep-3 for Windows (Farrugia, 1997) and CAMERON (Watkin et al., 1993)'
_computing_publication_material 'PLATON (Spek, 2003)'
_computing_structure_refinement 'SHELXL-97 (Sheldrick, 1997)'
_computing_structure_solution 'SIR92 (Altomare et al., 1994)'
_diffrn_ambient_temperature 291(2)
_diffrn_measured_fraction_theta_full 0.994
_diffrn_measured_fraction_theta_max 0.994
_diffrn_measurement_device_type 'CCD area detector'
_diffrn_measurement_method '\f and \w scans'
_diffrn_radiation_monochromator graphite
_diffrn_radiation_source 'fine-focus sealed tube'
_diffrn_radiation_type MoKa
_diffrn_radiation_wavelength 0.71073
_diffrn_reflns_av_R_equivalents 0.0170
_diffrn_reflns_av_sigmaI/netI 0.0151
_diffrn_reflns_limit_h_max 21
_diffrn_reflns_limit_h_min -24
_diffrn_reflns_limit_k_max 7
_diffrn_reflns_limit_k_min -7
_diffrn_reflns_limit_l_max 19
_diffrn_reflns_limit_l_min -19
_diffrn_reflns_number 6976
_diffrn_reflns_reduction_process
;
;
_diffrn_reflns_theta_full 25.00
_diffrn_reflns_theta_max 25.49
_diffrn_reflns_theta_min 2.04
_diffrn_standards_number 0
_exptl_absorpt_coefficient_mu 0.113
_exptl_absorpt_correction_T_max 0.9866
_exptl_absorpt_correction_T_min 0.9467
_exptl_absorpt_correction_type multi-scan
_exptl_absorpt_process_details '(SADABS; Sheldrick, 1997)'
_exptl_crystal_colour colorless
_exptl_crystal_density_diffrn 1.373
_exptl_crystal_density_method 'Not Measured'
_exptl_crystal_description block
_exptl_crystal_F_000 856
_exptl_crystal_size_max 0.22
_exptl_crystal_size_mid 0.21
_exptl_crystal_size_min 0.12
_refine_diff_density_max 0.275
_refine_diff_density_min -0.188
_refine_diff_density_rms 0.039
_refine_ls_extinction_method none
_refine_ls_goodness_of_fit_ref 1.049
_refine_ls_hydrogen_treatment constr
_refine_ls_matrix_type full
_refine_ls_number_parameters 130
_refine_ls_number_reflns 1807
_refine_ls_number_restraints 0
_refine_ls_restrained_S_all 1.049
_refine_ls_R_factor_all 0.0505
_refine_ls_R_factor_gt 0.0405
_refine_ls_shift/su_max 0.000
_refine_ls_shift/su_mean 0.000
_refine_ls_structure_factor_coef Fsqd
_refine_ls_weighting_details 'calc w=1/[\s^2^(Fo^2^)+(0.0574P)^2^+1.1118P] where P=(Fo^2^+2Fc^2^)/3'
_refine_ls_weighting_scheme calc
_refine_ls_wR_factor_gt 0.1061
_refine_ls_wR_factor_ref 0.1114
_reflns_number_gt 1475
_reflns_number_total 1807
_reflns_threshold_expression I>2sigma(I)
_cod_data_source_file b905651c.txt
_cod_data_source_block tetraacetate_beta_form_RT
_cod_depositor_comments
;
The following automatic conversions were performed:
'_symmetry_cell_setting' value 'Monoclinic' changed to 'monoclinic'
according to '/home/saulius/struct/CIF-dictionaries/cif_core.dic'
dictionary named 'cif_core.dic' version 2.4.1 from 2010-06-29.

Automatic conversion script
Id: cif_fix_enum 1527 2010-12-29 10:47:43Z saulius 
;
_cod_original_sg_symbol_H-M 'C 2/c'
_cod_database_code 7104920

loop_
_symmetry_equiv_pos_site_id
_symmetry_equiv_pos_as_xyz
1 x,y,z
2 -x,y,1/2-z
3 -x,-y,-z
4 x,-y,1/2+z
5 1/2+x,1/2+y,z
6 1/2-x,1/2+y,1/2-z
7 1/2-x,1/2-y,-z
8 1/2+x,1/2-y,1/2+z

loop_
_atom_site_label
_atom_site_type_symbol
_atom_site_fract_x
_atom_site_fract_y
_atom_site_fract_z
_atom_site_U_iso_or_equiv
_atom_site_adp_type
_atom_site_occupancy
_atom_site_symmetry_multiplicity
_atom_site_calc_flag
_atom_site_refinement_flags
_atom_site_disorder_assembly
_atom_site_disorder_group
O2 O 0.03766(6) 1.17528(17) 1.07846(7) 0.0393(3) Uani 1 1 d . . .
H2O H 0.0667 1.1457 1.1132 0.059 Uiso 1 1 calc R . .
O3 O 0.09515(6) 0.73153(19) 0.85914(7) 0.0406(3) Uani 1 1 d . . .
O1 O 0.16588(6) 1.0086(2) 1.03415(7) 0.0436(3) Uani 1 1 d . . .
C2 C 0.06336(8) 0.7886(3) 1.04549(9) 0.0363(4) Uani 1 1 d . . .
H2A H 0.0778 0.7617 1.1020 0.044 Uiso 1 1 calc R . .
H2B H 0.0428 0.6526 1.0249 0.044 Uiso 1 1 calc R . .
O5 O 0.11257(9) 0.9225(2) 0.74297(8) 0.0710(5) Uani 1 1 d . . .
C3 C 0.01069(8) 0.9726(2) 1.04487(8) 0.0319(4) Uani 1 1 d . . .
C1 C 0.12447(8) 0.8388(3) 0.99461(10) 0.0382(4) Uani 1 1 d . . .
H1 H 0.1509 0.7022 0.9891 0.046 Uiso 1 1 calc R . .
C4 C -0.05026(8) 0.9040(3) 1.09395(9) 0.0375(4) Uani 1 1 d . . .
H4A H -0.0663 0.7620 1.0730 0.045 Uiso 1 1 calc R . .
H4B H -0.0363 0.8820 1.1510 0.045 Uiso 1 1 calc R . .
O4 O 0.22163(7) 0.7449(3) 1.10557(10) 0.0687(5) Uani 1 1 d . . .
C5 C 0.10809(8) 0.9306(3) 0.90848(9) 0.0376(4) Uani 1 1 d . . .
H5 H 0.1480 1.0047 0.8876 0.045 Uiso 1 1 calc R . .
C8 C 0.10206(10) 0.7493(3) 0.77760(10) 0.0466(5) Uani 1 1 d . . .
C6 C 0.21299(9) 0.9375(3) 1.08871(11) 0.0480(5) Uani 1 1 d . . .
C9 C 0.09482(12) 0.5305(3) 0.73531(11) 0.0604(6) Uani 1 1 d . . .
H9A H 0.0551 0.5316 0.7010 0.091 Uiso 1 1 calc R . .
H9B H 0.0915 0.4144 0.7757 0.091 Uiso 1 1 calc R . .
H9C H 0.1331 0.5044 0.7019 0.091 Uiso 1 1 calc R . .
C7 C 0.25180(10) 1.1282(4) 1.12330(14) 0.0675(6) Uani 1 1 d . . .
H7A H 0.2561 1.1121 1.1820 0.101 Uiso 1 1 calc R . .
H7B H 0.2289 1.2648 1.1105 0.101 Uiso 1 1 calc R . .
H7C H 0.2955 1.1307 1.0997 0.101 Uiso 1 1 calc R . .

loop_
_atom_site_aniso_label
_atom_site_aniso_U_11
_atom_site_aniso_U_22
_atom_site_aniso_U_33
_atom_site_aniso_U_23
_atom_site_aniso_U_13
_atom_site_aniso_U_12
O2 0.0490(7) 0.0349(6) 0.0336(6) -0.0044(5) -0.0076(5) -0.0046(5)
O3 0.0538(7) 0.0393(7) 0.0289(6) -0.0034(5) 0.0034(5) -0.0033(5)
O1 0.0433(7) 0.0448(7) 0.0423(6) -0.0032(5) -0.0074(5) -0.0031(5)
C2 0.0476(9) 0.0332(8) 0.0281(7) 0.0035(6) -0.0043(7) -0.0010(7)
O5 0.1267(14) 0.0499(8) 0.0370(7) 0.0040(6) 0.0169(8) 0.0022(9)
C3 0.0433(9) 0.0281(8) 0.0243(7) -0.0003(6) -0.0021(6) -0.0044(6)
C1 0.0433(9) 0.0359(9) 0.0353(8) -0.0026(7) -0.0030(7) -0.0001(7)
C4 0.0505(10) 0.0349(9) 0.0271(7) 0.0036(6) 0.0013(7) -0.0044(7)
O4 0.0623(9) 0.0636(10) 0.0791(11) 0.0099(8) -0.0227(8) 0.0058(7)
C5 0.0443(9) 0.0381(9) 0.0306(8) -0.0024(7) 0.0026(7) -0.0067(7)
C8 0.0617(11) 0.0478(11) 0.0303(9) -0.0005(7) 0.0025(8) 0.0067(9)
C6 0.0381(9) 0.0624(13) 0.0433(9) -0.0006(9) -0.0022(7) 0.0019(9)
C9 0.0911(16) 0.0526(12) 0.0372(10) -0.0083(8) -0.0062(10) 0.0071(11)
C7 0.0487(12) 0.0820(16) 0.0711(14) -0.0089(12) -0.0172(10) -0.0091(11)

loop_
_atom_type_symbol
_atom_type_description
_atom_type_scat_dispersion_real
_atom_type_scat_dispersion_imag
_atom_type_scat_source
O O 0.0106 0.0060 'International Tables Vol C Tables 4.2.6.8 and 6.1.1.4'
H H 0.0000 0.0000 'International Tables Vol C Tables 4.2.6.8 and 6.1.1.4'
C C 0.0033 0.0016 'International Tables Vol C Tables 4.2.6.8 and 6.1.1.4'

loop_
_geom_angle_atom_site_label_1
_geom_angle_atom_site_label_2
_geom_angle_atom_site_label_3
_geom_angle
_geom_angle_site_symmetry_1
_geom_angle_site_symmetry_3
_geom_angle_publ_flag
C3 O2 H2O 109.5 . . ?
C8 O3 C5 117.19(13) . . ?
C6 O1 C1 116.83(14) . . ?
C1 C2 C3 114.53(13) . . ?
C1 C2 H2A 108.6 . . ?
C3 C2 H2A 108.6 . . ?
C1 C2 H2B 108.6 . . ?
C3 C2 H2B 108.6 . . ?
H2A C2 H2B 107.6 . . ?
O2 C3 C4 109.19(12) . . ?
O2 C3 C2 110.94(12) . . ?
C4 C3 C2 111.05(13) . . ?
O1 C1 C2 110.88(13) . . ?
O1 C1 C5 105.05(13) . . ?
C2 C1 C5 114.07(13) . . ?
O1 C1 H1 108.9 . . ?
C2 C1 H1 108.9 . . ?
C5 C1 H1 108.9 . . ?
C3 C4 H4A 108.5 . . ?
C3 C4 H4B 108.5 . . ?
H4A C4 H4B 107.5 . . ?
O3 C5 C1 103.78(13) . . ?
O3 C5 H5 108.6 . . ?
C1 C5 H5 108.6 . . ?
O5 C8 O3 123.64(16) . . ?
O5 C8 C9 124.34(16) . . ?
O3 C8 C9 112.02(15) . . ?
O4 C6 O1 123.39(18) . . ?
O4 C6 C7 125.73(18) . . ?
O1 C6 C7 110.88(17) . . ?
C8 C9 H9A 109.5 . . ?
C8 C9 H9B 109.5 . . ?
H9A C9 H9B 109.5 . . ?
C8 C9 H9C 109.5 . . ?
H9A C9 H9C 109.5 . . ?
H9B C9 H9C 109.5 . . ?
C6 C7 H7A 109.5 . . ?
C6 C7 H7B 109.5 . . ?
H7A C7 H7B 109.5 . . ?
C6 C7 H7C 109.5 . . ?
H7A C7 H7C 109.5 . . ?
H7B C7 H7C 109.5 . . ?

loop_
_geom_bond_atom_site_label_1
_geom_bond_atom_site_label_2
_geom_bond_distance
_geom_bond_site_symmetry_2
_geom_bond_publ_flag
O2 C3 1.4337(18) . ?
O2 H2O 0.8200 . ?
O3 C8 1.337(2) . ?
O3 C5 1.4586(19) . ?
O1 C6 1.349(2) . ?
O1 C1 1.455(2) . ?
C2 C1 1.518(2) . ?
C2 C3 1.526(2) . ?
C2 H2A 0.9700 . ?
C2 H2B 0.9700 . ?
O5 C8 1.202(2) . ?
C3 C4 1.525(2) . ?
C1 C5 1.532(2) . ?
C1 H1 0.9800 . ?
C4 H4A 0.9700 . ?
C4 H4B 0.9700 . ?
O4 C6 1.200(2) . ?
C5 H5 0.9800 . ?
C8 C9 1.487(3) . ?
C6 C7 1.487(3) . ?
C9 H9A 0.9600 . ?
C9 H9B 0.9600 . ?
C9 H9C 0.9600 . ?
C7 H7A 0.9600 . ?
C7 H7B 0.9600 . ?
C7 H7C 0.9600 . ?

loop_
_geom_hbond_atom_site_label_D
_geom_hbond_atom_site_label_H
_geom_hbond_atom_site_label_A
_geom_hbond_distance_DH
_geom_hbond_distance_HA
_geom_hbond_distance_DA
_geom_hbond_angle_DHA
_geom_hbond_site_symmetry_A
_geom_hbond_publ_flag
O2 H2O O5 0.8200 2.3200 3.091(2) 158.00 4_575 yes

loop_
_geom_torsion_atom_site_label_1
_geom_torsion_atom_site_label_2
_geom_torsion_atom_site_label_3
_geom_torsion_atom_site_label_4
_geom_torsion
_geom_torsion_site_symmetry_1
_geom_torsion_site_symmetry_2
_geom_torsion_site_symmetry_3
_geom_torsion_site_symmetry_4
_geom_torsion_publ_flag
C1 C2 C3 O2 -61.11(17) . . . . ?
C1 C2 C3 C4 177.25(13) . . . . ?
C6 O1 C1 C2 88.50(17) . . . . ?
C6 O1 C1 C5 -147.82(14) . . . . ?
C3 C2 C1 O1 71.78(17) . . . . ?
C3 C2 C1 C5 -46.57(19) . . . . ?
C8 O3 C5 C1 -157.51(15) . . . . ?
O1 C1 C5 O3 154.67(12) . . . . ?
C2 C1 C5 O3 -83.71(16) . . . . ?
C5 O3 C8 O5 -6.5(3) . . . . ?
C5 O3 C8 C9 173.78(15) . . . . ?
C1 O1 C6 O4 -0.2(3) . . . . ?
C1 O1 C6 C7 179.34(15) . . . . ?
